data_7104859
loop_
_publ_author_name
'Albrecht, Markus'
'Schmid, S\"oren'
'deGroot, Marita'
'Weis, Patrick'
'Fr\"ohlich, Roland'

_publ_section_title
;
 Self-assembly of an unpolar enantiomerically pure helicate-type
 metalla-cryptand
;
_journal_coden_ASTM CHCOFS
_journal_issue 20
_journal_name_full
;
 Chemical Communications (Cambridge, United Kingdom)
;
_journal_page_first 2526
_journal_page_last 2527
_journal_paper_doi 10.1039/b309026d
_journal_year 2003
_chemical_formula_sum 'C69 H54 Br6 Fe2 O18'
_chemical_formula_weight 1762.28
_space_group_IT_number 19
_symmetry_cell_setting orthorhombic
_symmetry_space_group_name_Hall 'P 2ac 2ab'
_symmetry_space_group_name_H-M 'P 21 21 21'
_atom_sites_solution_hydrogens geom
_atom_sites_solution_primary direct
_atom_sites_solution_secondary difmap
_audit_creation_method SHELXL-97
_cell_angle_alpha 90.00
_cell_angle_beta 90.00
_cell_angle_gamma 90.00
_cell_formula_units_Z 4
_cell_length_a 13.353(8)
_cell_length_b 17.002(6)
_cell_length_c 33.065(17)
_cell_measurement_temperature 198(2)
_cell_volume 7507(6)
_computing_cell_refinement 'Collect (Nonius B.V., 1998)'
_computing_data_collection 'Collect (Nonius B.V., 1998)'
_computing_data_reduction 'Denzo-SMN (Otwinowski & Minor, 1997)'
_computing_molecular_graphics 'SCHAKAL (Keller, 1997)'
_computing_publication_material 'SHELXL-97 (Sheldrick, 1997)'
_computing_structure_refinement 'SHELXL-97 (Sheldrick, 1997)'
_computing_structure_solution 'SHELXS-97 (Sheldrick, 1990)'
_diffrn_ambient_temperature 198(2)
_diffrn_measured_fraction_theta_full 0.675
_diffrn_measured_fraction_theta_max 0.675
_diffrn_measurement_device_type 'Nonius KappaCCD'
_diffrn_measurement_method '\w and \f scans'
_diffrn_radiation_monochromator graphite
_diffrn_radiation_source 'rotating anode Nonius FR591'
_diffrn_radiation_type MoK\a
_diffrn_radiation_wavelength 0.71073
_diffrn_reflns_av_R_equivalents 0.0907
_diffrn_reflns_av_sigmaI/netI 0.1028
_diffrn_reflns_limit_h_max 12
_diffrn_reflns_limit_h_min -15
_diffrn_reflns_limit_k_max 21
_diffrn_reflns_limit_k_min -21
_diffrn_reflns_limit_l_max 40
_diffrn_reflns_limit_l_min -40
_diffrn_reflns_number 8311
_diffrn_reflns_theta_full 26.30
_diffrn_reflns_theta_max 26.30
_diffrn_reflns_theta_min 1.35
_exptl_absorpt_coefficient_mu 3.644
_exptl_absorpt_correction_T_max 0.8388
_exptl_absorpt_correction_T_min 0.2909
_exptl_absorpt_correction_type none
_exptl_crystal_colour red
_exptl_crystal_density_diffrn 1.559
_exptl_crystal_density_method 'not measured'
_exptl_crystal_description plate
_exptl_crystal_F_000 3496
_exptl_crystal_size_max 0.45
_exptl_crystal_size_mid 0.20
_exptl_crystal_size_min 0.05
_refine_diff_density_max 0.978
_refine_diff_density_min -0.848
_refine_diff_density_rms 0.137
_refine_ls_abs_structure_details 'Flack H D (1983), Acta Cryst. A39, 876-881'
_refine_ls_abs_structure_Flack 0.02(4)
_refine_ls_extinction_method none
_refine_ls_goodness_of_fit_ref 1.055
_refine_ls_hydrogen_treatment 'refined as riding atoms'
_refine_ls_matrix_type full
_refine_ls_number_parameters 517
_refine_ls_number_reflns 7324
_refine_ls_number_restraints 0
_refine_ls_restrained_S_all 1.055
_refine_ls_R_factor_all 0.2219
_refine_ls_R_factor_gt 0.1354
_refine_ls_shift/su_max 0.000
_refine_ls_shift/su_mean 0.000
_refine_ls_structure_factor_coef Fsqd
_refine_ls_weighting_details 'calc w=1/[\s^2^(Fo^2^)+(0.1102P)^2^+161.8092P] where P=(Fo^2^+2Fc^2^)/3'
_refine_ls_weighting_scheme calc
_refine_ls_wR_factor_gt 0.3017
_refine_ls_wR_factor_ref 0.3624
_reflns_number_gt 3617
_reflns_number_total 7324
_reflns_threshold_expression >2sigma(I)
_cod_data_source_file b309026d.txt
_cod_data_source_block fro2333
_cod_original_sg_symbol_H-M P212121
_cod_database_code 7104859

loop_
_symmetry_equiv_pos_as_xyz
'x, y, z'
'-x+1/2, -y, z+1/2'
'-x, y+1/2, -z+1/2'
'x+1/2, -y+1/2, -z'

loop_
_atom_site_label
_atom_site_type_symbol
_atom_site_fract_x
_atom_site_fract_y
_atom_site_fract_z
_atom_site_U_iso_or_equiv
_atom_site_adp_type
_atom_site_occupancy
_atom_site_symmetry_multiplicity
_atom_site_calc_flag
_atom_site_refinement_flags
_atom_site_disorder_assembly
_atom_site_disorder_group
Fe1 Fe 0.7403(4) 0.4556(3) 1.14168(13) 0.0739(14) Uani 1 1 d . . .
Fe2 Fe 0.9115(4) 0.5083(3) 0.99815(15) 0.0778(15) Uani 1 1 d . . .
O11 O 0.7999(16) 0.4550(11) 1.1947(5) 0.061(6) Uani 1 1 d . . .
C11 C 0.890(3) 0.4435(19) 1.2042(9) 0.061(8) Uiso 1 1 d . . .
C111 C 0.916(3) 0.469(2) 1.2456(10) 0.079(10) Uiso 1 1 d . . .
C112 C 0.842(4) 0.504(3) 1.2699(14) 0.130(17) Uiso 1 1 d . . .
H112 H 0.7763 0.5071 1.2594 0.156 Uiso 1 1 calc R . .
C113 C 0.861(4) 0.535(3) 1.3106(13) 0.114(15) Uiso 1 1 d . . .
H113 H 0.8084 0.5525 1.3274 0.137 Uiso 1 1 calc R . .
C114 C 0.961(3) 0.537(2) 1.3232(9) 0.073(9) Uiso 1 1 d . . .
C115 C 1.037(3) 0.501(2) 1.3008(11) 0.098(12) Uiso 1 1 d . . .
H115 H 1.1020 0.4932 1.3122 0.117 Uiso 1 1 calc R . .
C116 C 1.015(3) 0.476(2) 1.2593(11) 0.095(12) Uiso 1 1 d . . .
H116 H 1.0687 0.4641 1.2414 0.114 Uiso 1 1 calc R . .
Br11 Br 0.9877(4) 0.5649(3) 1.37527(11) 0.1043(15) Uani 1 1 d . . .
C12 C 0.964(2) 0.4088(16) 1.1801(8) 0.059(8) Uiso 1 1 d . . .
H12 H 1.0285 0.3992 1.1908 0.071 Uiso 1 1 calc R . .
C13 C 0.942(3) 0.3891(19) 1.1413(10) 0.068(9) Uiso 1 1 d . . .
O13 O 0.8588(19) 0.3959(13) 1.1213(7) 0.083(7) Uani 1 1 d . . .
C14 C 1.016(3) 0.3406(19) 1.1139(9) 0.074(9) Uiso 1 1 d . . .
H14 H 0.9820 0.3020 1.0958 0.088 Uiso 1 1 calc R . .
O14 O 1.0868(19) 0.3047(18) 1.1414(6) 0.099(8) Uani 1 1 d . . .
C19 C 1.179(3) 0.304(2) 1.1194(10) 0.074(9) Uiso 1 1 d . . .
C19A C 1.203(4) 0.226(3) 1.1003(13) 0.130(17) Uiso 1 1 d . . .
H19A H 1.2120 0.1860 1.1214 0.195 Uiso 1 1 calc R . .
H19B H 1.2650 0.2303 1.0845 0.195 Uiso 1 1 calc R . .
H19C H 1.1481 0.2102 1.0824 0.195 Uiso 1 1 calc R . .
C19B C 1.262(3) 0.323(2) 1.1487(11) 0.099(12) Uiso 1 1 d . . .
H19D H 1.2433 0.3698 1.1645 0.149 Uiso 1 1 calc R . .
H19E H 1.3239 0.3340 1.1338 0.149 Uiso 1 1 calc R . .
H19F H 1.2727 0.2787 1.1670 0.149 Uiso 1 1 calc R . .
O15 O 1.1802(19) 0.3651(18) 1.0899(7) 0.104(9) Uani 1 1 d . . .
C15 C 1.082(3) 0.408(2) 1.0892(9) 0.071(9) Uiso 1 1 d . . .
H15 H 1.0850 0.4588 1.1041 0.085 Uiso 1 1 calc R . .
C16 C 1.044(3) 0.4176(19) 1.0472(9) 0.067(9) Uiso 1 1 d . . .
O16 O 0.9626(19) 0.452(2) 1.0450(6) 0.110(10) Uani 1 1 d . . .
C17 C 1.095(3) 0.389(2) 1.0129(10) 0.083(11) Uiso 1 1 d . . .
H17 H 1.1552 0.3612 1.0179 0.100 Uiso 1 1 calc R . .
C18 C 1.068(3) 0.397(2) 0.9730(10) 0.069(9) Uiso 1 1 d . . .
O18 O 0.9919(19) 0.4343(12) 0.9641(6) 0.080(7) Uani 1 1 d . . .
C181 C 1.142(3) 0.370(2) 0.9395(10) 0.072(9) Uiso 1 1 d . . .
C182 C 1.189(2) 0.3037(19) 0.9416(9) 0.064(8) Uiso 1 1 d . . .
H182 H 1.1837 0.2715 0.9649 0.077 Uiso 1 1 calc R . .
C183 C 1.247(3) 0.280(2) 0.9076(10) 0.089(11) Uiso 1 1 d . . .
H183 H 1.2858 0.2333 0.9084 0.107 Uiso 1 1 calc R . .
C184 C 1.245(3) 0.3250(19) 0.8748(9) 0.069(9) Uiso 1 1 d . . .
C185 C 1.203(2) 0.3946(17) 0.8722(9) 0.062(8) Uiso 1 1 d . . .
H185 H 1.2173 0.4281 0.8499 0.074 Uiso 1 1 calc R . .
C186 C 1.136(3) 0.419(2) 0.9034(10) 0.085(11) Uiso 1 1 d . . .
H186 H 1.0923 0.4625 0.9008 0.102 Uiso 1 1 calc R . .
Br18 Br 1.3287(3) 0.2953(3) 0.83004(11) 0.0962(13) Uani 1 1 d . . .
O21 O 0.6654(18) 0.3600(11) 1.1529(6) 0.070(6) Uani 1 1 d . . .
C21 C 0.585(3) 0.337(2) 1.1322(11) 0.078(10) Uiso 1 1 d . . .
C211 C 0.541(3) 0.2633(19) 1.1519(9) 0.068(9) Uiso 1 1 d . . .
C212 C 0.477(3) 0.217(2) 1.1313(12) 0.100(12) Uiso 1 1 d . . .
H212 H 0.4540 0.2321 1.1052 0.119 Uiso 1 1 calc R . .
C213 C 0.442(4) 0.143(3) 1.1485(14) 0.116(15) Uiso 1 1 d . . .
H213 H 0.4072 0.1045 1.1333 0.139 Uiso 1 1 calc R . .
C214 C 0.465(4) 0.133(3) 1.1902(15) 0.118(15) Uiso 1 1 d . . .
C215 C 0.520(4) 0.178(3) 1.2090(14) 0.123(16) Uiso 1 1 d . . .
H215 H 0.5370 0.1639 1.2359 0.148 Uiso 1 1 calc R . .
C216 C 0.562(3) 0.254(2) 1.1932(11) 0.089(11) Uiso 1 1 d . . .
H216 H 0.5982 0.2907 1.2090 0.107 Uiso 1 1 calc R . .
Br21 Br 0.4209(6) 0.0380(4) 1.2146(2) 0.180(3) Uani 1 1 d . . .
C22 C 0.550(3) 0.362(2) 1.0974(10) 0.081(10) Uiso 1 1 d . . .
H22 H 0.4921 0.3386 1.0857 0.097 Uiso 1 1 calc R . .
C23 C 0.600(3) 0.429(2) 1.0766(11) 0.079(11) Uiso 1 1 d . . .
O23 O 0.687(2) 0.4524(12) 1.0865(6) 0.077(7) Uani 1 1 d . . .
C24 C 0.562(3) 0.451(2) 1.0357(9) 0.066(9) Uiso 1 1 d . . .
H24 H 0.5683 0.5090 1.0322 0.079 Uiso 1 1 calc R . .
O24 O 0.4646(17) 0.4287(15) 1.0289(6) 0.081(7) Uani 1 1 d . . .
C29 C 0.448(3) 0.3953(19) 0.9903(10) 0.067(9) Uiso 1 1 d . . .
C29B C 0.367(3) 0.430(2) 0.9675(10) 0.083(10) Uiso 1 1 d . . .
H29A H 0.3033 0.4103 0.9779 0.125 Uiso 1 1 calc R . .
H29B H 0.3740 0.4149 0.9389 0.125 Uiso 1 1 calc R . .
H29C H 0.3699 0.4870 0.9700 0.125 Uiso 1 1 calc R . .
C29A C 0.429(3) 0.305(2) 0.9944(10) 0.091(11) Uiso 1 1 d . . .
H29D H 0.4852 0.2806 1.0085 0.136 Uiso 1 1 calc R . .
H29E H 0.4215 0.2819 0.9675 0.136 Uiso 1 1 calc R . .
H29F H 0.3671 0.2967 1.0100 0.136 Uiso 1 1 calc R . .
O25 O 0.5419(18) 0.408(2) 0.9697(6) 0.113(11) Uani 1 1 d . . .
C25 C 0.617(3) 0.409(2) 1.0008(10) 0.078(10) Uiso 1 1 d . . .
H25 H 0.6387 0.3550 1.0085 0.094 Uiso 1 1 calc R . .
C26 C 0.703(3) 0.456(2) 0.9831(10) 0.073(9) Uiso 1 1 d . . .
O26 O 0.7862(17) 0.4460(17) 1.0012(5) 0.092(8) Uani 1 1 d . . .
C27 C 0.692(3) 0.516(2) 0.9516(9) 0.077(10) Uiso 1 1 d . . .
H27 H 0.6263 0.5291 0.9426 0.093 Uiso 1 1 calc R . .
C28 C 0.773(3) 0.552(2) 0.9345(10) 0.077(10) Uiso 1 1 d . . .
O28 O 0.8582(19) 0.5495(15) 0.9474(5) 0.083(8) Uani 1 1 d . . .
C281 C 0.756(4) 0.604(2) 0.8966(12) 0.096(12) Uiso 1 1 d . . .
C282 C 0.665(3) 0.620(2) 0.8820(11) 0.091(12) Uiso 1 1 d . . .
H282 H 0.6077 0.6009 0.8962 0.109 Uiso 1 1 calc R . .
C283 C 0.650(4) 0.664(2) 0.8458(12) 0.102(13) Uiso 1 1 d . . .
H283 H 0.5869 0.6855 0.8384 0.122 Uiso 1 1 calc R . .
C285 C 0.823(4) 0.652(3) 0.8350(15) 0.132(17) Uiso 1 1 d . . .
H285 H 0.8794 0.6690 0.8197 0.158 Uiso 1 1 calc R . .
C284 C 0.735(4) 0.673(3) 0.8225(13) 0.108(14) Uiso 1 1 d . . .
C286 C 0.842(4) 0.605(2) 0.8705(12) 0.105(13) Uiso 1 1 d . . .
H286 H 0.9033 0.5788 0.8760 0.126 Uiso 1 1 calc R . .
Br28 Br 0.7222(5) 0.7203(3) 0.77049(12) 0.129(2) Uani 1 1 d . . .
O31 O 0.6158(17) 0.5080(12) 1.1633(6) 0.070(6) Uani 1 1 d . . .
C31 C 0.585(3) 0.581(2) 1.1536(10) 0.082(10) Uiso 1 1 d . . .
C311 C 0.469(3) 0.577(2) 1.1550(11) 0.089(11) Uiso 1 1 d . . .
C312 C 0.417(3) 0.646(2) 1.1427(11) 0.093(11) Uiso 1 1 d . . .
H312 H 0.4555 0.6893 1.1332 0.111 Uiso 1 1 calc R . .
C313 C 0.319(3) 0.653(3) 1.1438(11) 0.097(12) Uiso 1 1 d . . .
H313 H 0.2882 0.6982 1.1327 0.117 Uiso 1 1 calc R . .
C314 C 0.261(4) 0.594(3) 1.1611(15) 0.129(16) Uiso 1 1 d . . .
C315 C 0.314(5) 0.536(4) 1.1828(17) 0.17(2) Uiso 1 1 d . . .
H315 H 0.2801 0.4953 1.1970 0.208 Uiso 1 1 calc R . .
C316 C 0.424(5) 0.540(3) 1.1824(15) 0.141(18) Uiso 1 1 d . . .
H316 H 0.4608 0.5145 1.2031 0.170 Uiso 1 1 calc R . .
Br31 Br 0.1271(4) 0.5951(3) 1.1625(2) 0.146(2) Uani 1 1 d . . .
C32 C 0.641(3) 0.631(2) 1.1363(10) 0.089(11) Uiso 1 1 d . . .
H32 H 0.6087 0.6775 1.1272 0.107 Uiso 1 1 calc R . .
C33 C 0.747(3) 0.6278(18) 1.1285(9) 0.060(8) Uiso 1 1 d . . .
O33 O 0.7870(18) 0.5610(14) 1.1307(5) 0.086(8) Uani 1 1 d . . .
C34 C 0.803(2) 0.6921(16) 1.1154(7) 0.052(7) Uiso 1 1 d . . .
H34 H 0.8725 0.6889 1.1267 0.063 Uiso 1 1 calc R . .
O34 O 0.760(2) 0.7652(12) 1.1255(8) 0.095(8) Uani 1 1 d . . .
C39 C 0.782(3) 0.831(2) 1.1006(11) 0.089(11) Uiso 1 1 d . . .
C39B C 0.866(4) 0.877(3) 1.1142(13) 0.123(16) Uiso 1 1 d . . .
H39A H 0.8421 0.9198 1.1316 0.184 Uiso 1 1 calc R . .
H39B H 0.9012 0.8991 1.0908 0.184 Uiso 1 1 calc R . .
H39C H 0.9117 0.8433 1.1296 0.184 Uiso 1 1 calc R . .
C39A C 0.695(4) 0.860(3) 1.0842(14) 0.131(17) Uiso 1 1 d . . .
H39D H 0.6411 0.8218 1.0878 0.197 Uiso 1 1 calc R . .
H39E H 0.7045 0.8705 1.0553 0.197 Uiso 1 1 calc R . .
H39F H 0.6766 0.9095 1.0979 0.197 Uiso 1 1 calc R . .
O35 O 0.831(2) 0.7841(14) 1.0653(8) 0.101(8) Uani 1 1 d . . .
C35 C 0.808(3) 0.6994(18) 1.0695(8) 0.063(8) Uiso 1 1 d . . .
H35 H 0.7403 0.6888 1.0581 0.076 Uiso 1 1 calc R . .
C36 C 0.882(3) 0.658(2) 1.0457(10) 0.082(11) Uiso 1 1 d . . .
O36 O 0.8432(15) 0.5914(11) 1.0297(6) 0.067(6) Uani 1 1 d . . .
C37 C 0.982(3) 0.671(2) 1.0487(11) 0.091(11) Uiso 1 1 d . . .
H37 H 1.0053 0.7079 1.0682 0.110 Uiso 1 1 calc R . .
C38 C 1.051(3) 0.632(2) 1.0240(11) 0.082(11) Uiso 1 1 d . . .
O38 O 1.0331(18) 0.5754(13) 1.0012(7) 0.084(7) Uani 1 1 d . . .
C381 C 1.165(3) 0.6519(18) 1.0285(8) 0.059(8) Uiso 1 1 d . . .
C382 C 1.190(3) 0.731(2) 1.0349(9) 0.078(10) Uiso 1 1 d . . .
H382 H 1.1427 0.7718 1.0380 0.093 Uiso 1 1 calc R . .
C383 C 1.300(3) 0.742(2) 1.0361(9) 0.076(10) Uiso 1 1 d . . .
H383 H 1.3279 0.7934 1.0371 0.091 Uiso 1 1 calc R . .
C384 C 1.361(3) 0.677(2) 1.0359(10) 0.080(10) Uiso 1 1 d . . .
C385 C 1.332(4) 0.603(3) 1.0320(11) 0.105(13) Uiso 1 1 d . . .
H385 H 1.3786 0.5612 1.0303 0.126 Uiso 1 1 calc R . .
C386 C 1.226(3) 0.589(2) 1.0303(9) 0.073(9) Uiso 1 1 d . . .
H386 H 1.2000 0.5374 1.0305 0.088 Uiso 1 1 calc R . .
Br38 Br 1.5014(4) 0.6952(3) 1.03781(13) 0.1126(16) Uani 1 1 d . . .

loop_
_atom_site_aniso_label
_atom_site_aniso_U_11
_atom_site_aniso_U_22
_atom_site_aniso_U_33
_atom_site_aniso_U_23
_atom_site_aniso_U_13
_atom_site_aniso_U_12
Fe1 0.072(4) 0.088(3) 0.061(3) -0.002(2) -0.007(2) 0.006(3)
Fe2 0.063(4) 0.091(4) 0.080(4) -0.001(3) -0.003(3) 0.001(3)
O11 0.062(16) 0.048(11) 0.073(13) -0.008(9) 0.022(11) -0.011(11)
Br11 0.119(4) 0.136(4) 0.058(2) -0.006(2) -0.004(2) -0.009(3)
O13 0.074(19) 0.089(17) 0.085(17) 0.003(12) 0.024(13) 0.020(15)
O14 0.08(2) 0.16(2) 0.055(14) 0.004(14) -0.012(13) 0.008(19)
O15 0.059(18) 0.15(3) 0.101(19) 0.026(16) 0.019(14) 0.015(18)
O16 0.058(18) 0.23(3) 0.044(13) 0.014(15) 0.000(10) -0.01(2)
O18 0.078(18) 0.070(14) 0.091(16) -0.002(11) -0.014(13) 0.038(14)
Br18 0.094(3) 0.118(3) 0.077(2) -0.012(2) 0.014(2) -0.004(3)
O21 0.092(19) 0.054(12) 0.063(13) -0.004(9) -0.023(12) 0.009(13)
Br21 0.143(6) 0.164(6) 0.234(7) 0.077(5) -0.021(5) -0.055(5)
O23 0.09(2) 0.062(13) 0.077(14) 0.021(10) 0.023(13) -0.003(14)
O24 0.046(16) 0.13(2) 0.066(14) -0.002(13) -0.004(10) 0.008(14)
O25 0.060(17) 0.25(3) 0.025(10) -0.009(14) -0.001(10) -0.01(2)
O26 0.072(18) 0.18(2) 0.020(10) 0.010(12) 0.006(9) 0.015(18)
O28 0.084(19) 0.13(2) 0.032(11) -0.010(11) -0.002(10) -0.044(17)
Br28 0.165(5) 0.154(5) 0.068(3) 0.023(3) -0.005(3) 0.007(4)
O31 0.073(17) 0.067(13) 0.071(14) -0.009(10) -0.003(11) 0.017(12)
Br31 0.077(4) 0.122(4) 0.239(7) -0.024(4) 0.013(4) 0.001(3)
O33 0.11(2) 0.121(19) 0.027(10) -0.024(10) -0.029(10) 0.053(17)
O34 0.09(2) 0.046(12) 0.14(2) -0.023(12) 0.015(16) 0.017(14)
O35 0.09(2) 0.077(17) 0.13(2) 0.017(15) -0.004(16) 0.016(17)
O36 0.043(14) 0.045(11) 0.113(17) 0.008(11) -0.007(12) 0.004(11)
O38 0.066(18) 0.082(16) 0.105(18) -0.012(13) 0.007(13) 0.016(14)
Br38 0.073(3) 0.145(4) 0.120(3) 0.017(3) -0.007(3) -0.013(3)

loop_
_atom_type_symbol
_atom_type_description
_atom_type_scat_dispersion_real
_atom_type_scat_dispersion_imag
_atom_type_scat_source
C C 0.0033 0.0016 'International Tables Vol C Tables 4.2.6.8 and 6.1.1.4'
H H 0.0000 0.0000 'International Tables Vol C Tables 4.2.6.8 and 6.1.1.4'
O O 0.0106 0.0060 'International Tables Vol C Tables 4.2.6.8 and 6.1.1.4'
Fe Fe 0.3463 0.8444 'International Tables Vol C Tables 4.2.6.8 and 6.1.1.4'
Br Br -0.2901 2.4595 'International Tables Vol C Tables 4.2.6.8 and 6.1.1.4'

loop_
_geom_angle_atom_site_label_1
_geom_angle_atom_site_label_2
_geom_angle_atom_site_label_3
_geom_angle
_geom_angle_site_symmetry_1
_geom_angle_site_symmetry_3
_geom_angle_publ_flag
O11 Fe1 O33 92.4(8) . . ?
O11 Fe1 O21 92.0(8) . . ?
O33 Fe1 O21 167.8(10) . . ?
O11 Fe1 O23 176.3(10) . . ?
O33 Fe1 O23 88.1(8) . . ?
O21 Fe1 O23 88.2(9) . . ?
O11 Fe1 O13 88.7(9) . . ?
O33 Fe1 O13 98.8(10) . . ?
O21 Fe1 O13 92.7(10) . . ?
O23 Fe1 O13 87.6(10) . . ?
O11 Fe1 O31 91.2(8) . . ?
O33 Fe1 O31 85.6(9) . . ?
O21 Fe1 O31 83.0(9) . . ?
O23 Fe1 O31 92.5(9) . . ?
O13 Fe1 O31 175.6(10) . . ?
O16 Fe2 O28 171.7(13) . . ?
O16 Fe2 O36 95.2(11) . . ?
O28 Fe2 O36 91.6(10) . . ?
O16 Fe2 O26 89.7(10) . . ?
O28 Fe2 O26 85.8(9) . . ?
O36 Fe2 O26 88.1(10) . . ?
O16 Fe2 O38 87.4(11) . . ?
O28 Fe2 O38 97.8(10) . . ?
O36 Fe2 O38 86.5(9) . . ?
O26 Fe2 O38 173.6(9) . . ?
O16 Fe2 O18 87.3(11) . . ?
O28 Fe2 O18 86.4(10) . . ?
O36 Fe2 O18 173.1(10) . . ?
O26 Fe2 O18 98.3(10) . . ?
O38 Fe2 O18 87.2(10) . . ?
C11 O11 Fe1 128.6(19) . . ?
O11 C11 C12 127(3) . . ?
O11 C11 C111 114(3) . . ?
C12 C11 C111 119(3) . . ?
C112 C111 C116 116(4) . . ?
C112 C111 C11 119(4) . . ?
C116 C111 C11 123(3) . . ?
C111 C112 C113 124(5) . . ?
C114 C113 C112 117(4) . . ?
C113 C114 C115 122(4) . . ?
C113 C114 Br11 119(3) . . ?
C115 C114 Br11 118(3) . . ?
C114 C115 C116 118(4) . . ?
C111 C116 C115 121(4) . . ?
C13 C12 C11 119(3) . . ?
O13 C13 C12 130(3) . . ?
O13 C13 C14 107(3) . . ?
C12 C13 C14 122(3) . . ?
C13 O13 Fe1 123(2) . . ?
O14 C14 C13 106(3) . . ?
O14 C14 C15 105(3) . . ?
C13 C14 C15 105(3) . . ?
C19 O14 C14 104(2) . . ?
O14 C19 O15 110(3) . . ?
O14 C19 C19A 114(3) . . ?
O15 C19 C19A 111(3) . . ?
O14 C19 C19B 108(3) . . ?
O15 C19 C19B 106(3) . . ?
C19A C19 C19B 108(4) . . ?
C19 O15 C15 111(3) . . ?
C16 C15 O15 112(3) . . ?
C16 C15 C14 111(3) . . ?
O15 C15 C14 97(2) . . ?
O16 C16 C17 123(3) . . ?
O16 C16 C15 114(3) . . ?
C17 C16 C15 123(4) . . ?
C16 O16 Fe2 126(2) . . ?
C18 C17 C16 127(4) . . ?
O18 C18 C17 120(3) . . ?
O18 C18 C181 121(3) . . ?
C17 C18 C181 119(3) . . ?
C18 O18 Fe2 129(2) . . ?
C182 C181 C186 125(3) . . ?
C182 C181 C18 122(3) . . ?
C186 C181 C18 112(3) . . ?
C181 C182 C183 118(3) . . ?
C184 C183 C182 118(4) . . ?
C185 C184 C183 125(3) . . ?
C185 C184 Br18 116(2) . . ?
C183 C184 Br18 118(3) . . ?
C184 C185 C186 119(3) . . ?
C185 C186 C181 113(3) . . ?
C21 O21 Fe1 124(2) . . ?
C22 C21 O21 129(4) . . ?
C22 C21 C211 121(3) . . ?
O21 C21 C211 110(3) . . ?
C212 C211 C216 123(3) . . ?
C212 C211 C21 121(3) . . ?
C216 C211 C21 116(3) . . ?
C211 C212 C213 121(4) . . ?
C214 C213 C212 114(4) . . ?
C215 C214 C213 123(5) . . ?
C215 C214 Br21 120(4) . . ?
C213 C214 Br21 116(4) . . ?
C214 C215 C216 125(5) . . ?
C211 C216 C215 111(4) . . ?
C21 C22 C23 120(4) . . ?
O23 C23 C22 122(3) . . ?
O23 C23 C24 117(3) . . ?
C22 C23 C24 117(3) . . ?
C23 O23 Fe1 125(2) . . ?
O24 C24 C23 114(3) . . ?
O24 C24 C25 102(3) . . ?
C23 C24 C25 114(3) . . ?
C24 O24 C29 114(2) . . ?
O24 C29 C29B 115(3) . . ?
O24 C29 O25 103(3) . . ?
C29B C29 O25 110(3) . . ?
O24 C29 C29A 110(3) . . ?
C29B C29 C29A 109(3) . . ?
O25 C29 C29A 110(3) . . ?
C25 O25 C29 106(2) . . ?
O25 C25 C26 105(3) . . ?
O25 C25 C24 102(3) . . ?
C26 C25 C24 114(3) . . ?
O26 C26 C27 122(3) . . ?
O26 C26 C25 114(3) . . ?
C27 C26 C25 124(3) . . ?
C26 O26 Fe2 130(2) . . ?
C28 C27 C26 121(4) . . ?
O28 C28 C27 125(3) . . ?
O28 C28 C281 117(4) . . ?
C27 C28 C281 118(4) . . ?
C28 O28 Fe2 131(2) . . ?
C282 C281 C286 121(4) . . ?
C282 C281 C28 123(4) . . ?
C286 C281 C28 112(4) . . ?
C281 C282 C283 122(4) . . ?
C284 C283 C282 114(4) . . ?
C284 C285 C286 125(5) . . ?
C285 C284 C283 123(5) . . ?
C285 C284 Br28 119(4) . . ?
C283 C284 Br28 118(4) . . ?
C281 C286 C285 111(5) . . ?
C31 O31 Fe1 125(2) . . ?
C32 C31 O31 123(4) . . ?
C32 C31 C311 129(4) . . ?
O31 C31 C311 105(3) . . ?
C316 C311 C312 113(5) . . ?
C316 C311 C31 121(4) . . ?
C312 C311 C31 116(4) . . ?
C313 C312 C311 123(4) . . ?
C312 C313 C314 120(5) . . ?
C313 C314 C315 115(6) . . ?
C313 C314 Br31 124(4) . . ?
C315 C314 Br31 120(5) . . ?
C314 C315 C316 118(6) . . ?
C311 C316 C315 121(6) . . ?
C31 C32 C33 129(4) . . ?
O33 C33 C34 120(3) . . ?
O33 C33 C32 116(3) . . ?
C34 C33 C32 124(3) . . ?
C33 O33 Fe1 136(2) . . ?
C33 C34 O34 113(3) . . ?
C33 C34 C35 113(2) . . ?
O34 C34 C35 101(2) . . ?
C34 O34 C39 118(3) . . ?
C39A C39 O34 109(4) . . ?
C39A C39 C39B 126(5) . . ?
O34 C39 C39B 114(4) . . ?
C39A C39 O35 104(3) . . ?
O34 C39 O35 96(3) . . ?
C39B C39 O35 101(3) . . ?
C35 O35 C39 110(2) . . ?
C36 C35 O35 107(3) . . ?
C36 C35 C34 122(3) . . ?
O35 C35 C34 101(2) . . ?
O36 C36 C37 123(4) . . ?
O36 C36 C35 111(3) . . ?
C37 C36 C35 123(4) . . ?
C36 O36 Fe2 129(2) . . ?
C36 C37 C38 122(4) . . ?
O38 C38 C37 126(4) . . ?
O38 C38 C381 115(3) . . ?
C37 C38 C381 119(3) . . ?
C38 O38 Fe2 129(3) . . ?
C386 C381 C382 127(3) . . ?
C386 C381 C38 115(3) . . ?
C382 C381 C38 117(3) . . ?
C381 C382 C383 112(3) . . ?
C384 C383 C382 119(3) . . ?
C385 C384 C383 126(4) . . ?
C385 C384 Br38 116(3) . . ?
C383 C384 Br38 117(3) . . ?
C384 C385 C386 116(4) . . ?
C381 C386 C385 118(4) . . ?

loop_
_geom_bond_atom_site_label_1
_geom_bond_atom_site_label_2
_geom_bond_distance
_geom_bond_site_symmetry_2
_geom_bond_publ_flag
Fe1 O11 1.93(2) . ?
Fe1 O33 1.93(3) . ?
Fe1 O21 1.94(2) . ?
Fe1 O23 1.96(2) . ?
Fe1 O13 2.00(2) . ?
Fe1 O31 2.02(2) . ?
Fe2 O16 1.94(3) . ?
Fe2 O28 1.95(2) . ?
Fe2 O36 1.98(2) . ?
Fe2 O26 1.98(3) . ?
Fe2 O38 1.99(3) . ?
Fe2 O18 2.00(2) . ?
O11 C11 1.25(4) . ?
C11 C12 1.40(4) . ?
C11 C111 1.48(4) . ?
C111 C112 1.40(6) . ?
C111 C116 1.41(5) . ?
C112 C113 1.47(5) . ?
C113 C114 1.39(5) . ?
C114 C115 1.41(5) . ?
C114 Br11 1.82(3) . ?
C115 C116 1.47(5) . ?
C12 C13 1.36(4) . ?
C13 O13 1.30(4) . ?
C13 C14 1.58(5) . ?
C14 O14 1.45(4) . ?
C14 C15 1.66(4) . ?
O14 C19 1.43(4) . ?
C19 O15 1.43(4) . ?
C19 C19A 1.50(5) . ?
C19 C19B 1.51(5) . ?
O15 C15 1.50(4) . ?
C15 C16 1.49(4) . ?
C16 O16 1.23(4) . ?
C16 C17 1.41(5) . ?
C17 C18 1.38(4) . ?
C18 O18 1.22(4) . ?
C18 C181 1.56(5) . ?
C181 C182 1.29(4) . ?
C181 C186 1.45(4) . ?
C182 C183 1.42(4) . ?
C183 C184 1.33(4) . ?
C184 C185 1.31(4) . ?
C184 Br18 1.92(3) . ?
C185 C186 1.43(4) . ?
O21 C21 1.34(4) . ?
C21 C22 1.32(4) . ?
C21 C211 1.52(5) . ?
C211 C212 1.35(5) . ?
C211 C216 1.40(4) . ?
C212 C213 1.45(5) . ?
C213 C214 1.42(5) . ?
C214 C215 1.23(6) . ?
C214 Br21 1.90(5) . ?
C215 C216 1.50(6) . ?
C22 C23 1.48(5) . ?
C23 O23 1.28(4) . ?
C23 C24 1.49(4) . ?
C24 O24 1.38(4) . ?
C24 C25 1.54(4) . ?
O24 C29 1.42(4) . ?
C29 C29B 1.44(4) . ?
C29 O25 1.44(4) . ?
C29 C29A 1.56(5) . ?
O25 C25 1.44(4) . ?
C25 C26 1.52(5) . ?
C26 O26 1.27(4) . ?
C26 C27 1.46(4) . ?
C27 C28 1.38(5) . ?
C28 O28 1.21(4) . ?
C28 C281 1.55(5) . ?
C281 C282 1.34(5) . ?
C281 C286 1.44(5) . ?
C282 C283 1.43(5) . ?
C283 C284 1.38(6) . ?
C285 C284 1.29(6) . ?
C285 C286 1.44(6) . ?
C284 Br28 1.91(4) . ?
O31 C31 1.34(4) . ?
C31 C32 1.27(5) . ?
C31 C311 1.56(5) . ?
C311 C316 1.26(6) . ?
C311 C312 1.41(5) . ?
C312 C313 1.31(5) . ?
C313 C314 1.39(6) . ?
C314 C315 1.41(7) . ?
C314 Br31 1.79(5) . ?
C315 C316 1.46(7) . ?
C32 C33 1.44(5) . ?
C33 O33 1.26(3) . ?
C33 C34 1.39(4) . ?
C34 O34 1.41(3) . ?
C34 C35 1.52(3) . ?
O34 C39 1.43(4) . ?
C39 C39A 1.38(6) . ?
C39 C39B 1.43(5) . ?
C39 O35 1.56(4) . ?
O35 C35 1.48(4) . ?
C35 C36 1.44(4) . ?
C36 O36 1.35(4) . ?
C36 C37 1.35(5) . ?
C37 C38 1.41(5) . ?
C38 O38 1.24(4) . ?
C38 C381 1.56(5) . ?
C381 C386 1.34(4) . ?
C381 C382 1.40(4) . ?
C382 C383 1.48(5) . ?
C383 C384 1.36(4) . ?
C384 C385 1.33(5) . ?
C384 Br38 1.90(4) . ?
C385 C386 1.43(5) . ?

loop_
_geom_torsion_atom_site_label_1
_geom_torsion_atom_site_label_2
_geom_torsion_atom_site_label_3
_geom_torsion_atom_site_label_4
_geom_torsion
_geom_torsion_site_symmetry_1
_geom_torsion_site_symmetry_2
_geom_torsion_site_symmetry_3
_geom_torsion_site_symmetry_4
_geom_torsion_publ_flag
O33 Fe1 O11 C11 -80(3) . . . . ?
O21 Fe1 O11 C11 112(3) . . . . ?
O23 Fe1 O11 C11 19(15) . . . . ?
O13 Fe1 O11 C11 19(3) . . . . ?
O31 Fe1 O11 C11 -165(3) . . . . ?
Fe1 O11 C11 C12 -18(5) . . . . ?
Fe1 O11 C11 C111 163(2) . . . . ?
O11 C11 C111 C112 -1(5) . . . . ?
C12 C11 C111 C112 -180(4) . . . . ?
O11 C11 C111 C116 -167(3) . . . . ?
C12 C11 C111 C116 14(5) . . . . ?
C116 C111 C112 C113 -10(7) . . . . ?
C11 C111 C112 C113 -177(4) . . . . ?
C111 C112 C113 C114 7(7) . . . . ?
C112 C113 C114 C115 -9(6) . . . . ?
C112 C113 C114 Br11 -174(3) . . . . ?
C113 C114 C115 C116 13(6) . . . . ?
Br11 C114 C115 C116 178(3) . . . . ?
C112 C111 C116 C115 14(6) . . . . ?
C11 C111 C116 C115 -180(3) . . . . ?
C114 C115 C116 C111 -16(6) . . . . ?
O11 C11 C12 C13 5(5) . . . . ?
C111 C11 C12 C13 -176(3) . . . . ?
C11 C12 C13 O13 -1(5) . . . . ?
C11 C12 C13 C14 -172(3) . . . . ?
C12 C13 O13 Fe1 10(5) . . . . ?
C14 C13 O13 Fe1 -177.9(18) . . . . ?
O11 Fe1 O13 C13 -15(3) . . . . ?
O33 Fe1 O13 C13 77(3) . . . . ?
O21 Fe1 O13 C13 -107(3) . . . . ?
O23 Fe1 O13 C13 165(3) . . . . ?
O31 Fe1 O13 C13 -103(13) . . . . ?
O13 C13 C14 O14 -155(3) . . . . ?
C12 C13 C14 O14 17(4) . . . . ?
O13 C13 C14 C15 94(3) . . . . ?
C12 C13 C14 C15 -93(3) . . . . ?
C13 C14 O14 C19 -146(3) . . . . ?
C15 C14 O14 C19 -36(3) . . . . ?
C14 O14 C19 O15 26(4) . . . . ?
C14 O14 C19 C19A -99(4) . . . . ?
C14 O14 C19 C19B 141(3) . . . . ?
O14 C19 O15 C15 -4(4) . . . . ?
C19A C19 O15 C15 123(4) . . . . ?
C19B C19 O15 C15 -120(3) . . . . ?
C19 O15 C15 C16 -132(3) . . . . ?
C19 O15 C15 C14 -17(3) . . . . ?
O14 C14 C15 C16 148(3) . . . . ?
C13 C14 C15 C16 -101(3) . . . . ?
O14 C14 C15 O15 32(3) . . . . ?
C13 C14 C15 O15 143(3) . . . . ?
O15 C15 C16 O16 180(3) . . . . ?
C14 C15 C16 O16 73(4) . . . . ?
O15 C15 C16 C17 0(4) . . . . ?
C14 C15 C16 C17 -107(4) . . . . ?
C17 C16 O16 Fe2 -24(5) . . . . ?
C15 C16 O16 Fe2 157(2) . . . . ?
O28 Fe2 O16 C16 69(8) . . . . ?
O36 Fe2 O16 C16 -145(3) . . . . ?
O26 Fe2 O16 C16 127(3) . . . . ?
O38 Fe2 O16 C16 -59(3) . . . . ?
O18 Fe2 O16 C16 29(3) . . . . ?
O16 C16 C17 C18 3(6) . . . . ?
C15 C16 C17 C18 -178(3) . . . . ?
C16 C17 C18 O18 2(6) . . . . ?
C16 C17 C18 C181 172(3) . . . . ?
C17 C18 O18 Fe2 15(5) . . . . ?
C181 C18 O18 Fe2 -155(2) . . . . ?
O16 Fe2 O18 C18 -25(3) . . . . ?
O28 Fe2 O18 C18 160(3) . . . . ?
O36 Fe2 O18 C18 86(8) . . . . ?
O26 Fe2 O18 C18 -114(3) . . . . ?
O38 Fe2 O18 C18 62(3) . . . . ?
O18 C18 C181 C182 -143(4) . . . . ?
C17 C18 C181 C182 46(5) . . . . ?
O18 C18 C181 C186 24(5) . . . . ?
C17 C18 C181 C186 -147(3) . . . . ?
C186 C181 C182 C183 8(6) . . . . ?
C18 C181 C182 C183 173(3) . . . . ?
C181 C182 C183 C184 -4(5) . . . . ?
C182 C183 C184 C185 8(6) . . . . ?
C182 C183 C184 Br18 177(2) . . . . ?
C183 C184 C185 C186 -14(6) . . . . ?
Br18 C184 C185 C186 177(2) . . . . ?
C184 C185 C186 C181 14(5) . . . . ?
C182 C181 C186 C185 -12(5) . . . . ?
C18 C181 C186 C185 -179(3) . . . . ?
O11 Fe1 O21 C21 161(3) . . . . ?
O33 Fe1 O21 C21 50(5) . . . . ?
O23 Fe1 O21 C21 -23(3) . . . . ?
O13 Fe1 O21 C21 -110(3) . . . . ?
O31 Fe1 O21 C21 70(3) . . . . ?
Fe1 O21 C21 C22 13(5) . . . . ?
Fe1 O21 C21 C211 -174.9(19) . . . . ?
C22 C21 C211 C212 11(6) . . . . ?
O21 C21 C211 C212 -162(3) . . . . ?
C22 C21 C211 C216 -162(4) . . . . ?
O21 C21 C211 C216 25(4) . . . . ?
C216 C211 C212 C213 -14(6) . . . . ?
C21 C211 C212 C213 174(4) . . . . ?
C211 C212 C213 C214 12(6) . . . . ?
C212 C213 C214 C215 -9(7) . . . . ?
C212 C213 C214 Br21 180(3) . . . . ?
C213 C214 C215 C216 7(9) . . . . ?
Br21 C214 C215 C216 178(3) . . . . ?
C212 C211 C216 C215 10(5) . . . . ?
C21 C211 C216 C215 -177(4) . . . . ?
C214 C215 C216 C211 -7(7) . . . . ?
O21 C21 C22 C23 -2(6) . . . . ?
C211 C21 C22 C23 -174(3) . . . . ?
C21 C22 C23 O23 14(6) . . . . ?
C21 C22 C23 C24 175(3) . . . . ?
C22 C23 O23 Fe1 -36(5) . . . . ?
C24 C23 O23 Fe1 163(2) . . . . ?
O11 Fe1 O23 C23 128(13) . . . . ?
O33 Fe1 O23 C23 -133(3) . . . . ?
O21 Fe1 O23 C23 35(3) . . . . ?
O13 Fe1 O23 C23 128(3) . . . . ?
O31 Fe1 O23 C23 -48(3) . . . . ?
O23 C23 C24 O24 -175(3) . . . . ?
C22 C23 C24 O24 24(4) . . . . ?
O23 C23 C24 C25 69(4) . . . . ?
C22 C23 C24 C25 -92(4) . . . . ?
C23 C24 O24 C29 -137(3) . . . . ?
C25 C24 O24 C29 -14(4) . . . . ?
C24 O24 C29 C29B -128(3) . . . . ?
C24 O24 C29 O25 -8(4) . . . . ?
C24 O24 C29 C29A 109(4) . . . . ?
O24 C29 O25 C25 28(3) . . . . ?
C29B C29 O25 C25 152(3) . . . . ?
C29A C29 O25 C25 -89(3) . . . . ?
C29 O25 C25 C26 -156(3) . . . . ?
C29 O25 C25 C24 -36(3) . . . . ?
O24 C24 C25 O25 30(3) . . . . ?
C23 C24 C25 O25 153(3) . . . . ?
O24 C24 C25 C26 143(3) . . . . ?
C23 C24 C25 C26 -94(4) . . . . ?
O25 C25 C26 O26 -162(3) . . . . ?
C24 C25 C26 O26 87(4) . . . . ?
O25 C25 C26 C27 26(4) . . . . ?
C24 C25 C26 C27 -85(4) . . . . ?
C27 C26 O26 Fe2 8(5) . . . . ?
C25 C26 O26 Fe2 -165(2) . . . . ?
O16 Fe2 O26 C26 168(3) . . . . ?
O28 Fe2 O26 C26 -19(3) . . . . ?
O36 Fe2 O26 C26 73(3) . . . . ?
O38 Fe2 O26 C26 105(9) . . . . ?
O18 Fe2 O26 C26 -105(3) . . . . ?
O26 C26 C27 C28 13(5) . . . . ?
C25 C26 C27 C28 -175(3) . . . . ?
C26 C27 C28 O28 -12(6) . . . . ?
C26 C27 C28 C281 170(3) . . . . ?
C27 C28 O28 Fe2 -9(6) . . . . ?
C281 C28 O28 Fe2 169(2) . . . . ?
O16 Fe2 O28 C28 78(9) . . . . ?
O36 Fe2 O28 C28 -67(3) . . . . ?
O26 Fe2 O28 C28 21(3) . . . . ?
O38 Fe2 O28 C28 -154(3) . . . . ?
O18 Fe2 O28 C28 119(4) . . . . ?
O28 C28 C281 C282 -172(4) . . . . ?
C27 C28 C281 C282 6(6) . . . . ?
O28 C28 C281 C286 32(5) . . . . ?
C27 C28 C281 C286 -150(4) . . . . ?
C286 C281 C282 C283 -22(7) . . . . ?
C28 C281 C282 C283 -177(3) . . . . ?
C281 C282 C283 C284 14(6) . . . . ?
C286 C285 C284 C283 12(8) . . . . ?
C286 C285 C284 Br28 -170(3) . . . . ?
C282 C283 C284 C285 -9(7) . . . . ?
C282 C283 C284 Br28 173(3) . . . . ?
C282 C281 C286 C285 22(6) . . . . ?
C28 C281 C286 C285 179(4) . . . . ?
C284 C285 C286 C281 -17(7) . . . . ?
O11 Fe1 O31 C31 114(3) . . . . ?
O33 Fe1 O31 C31 22(2) . . . . ?
O21 Fe1 O31 C31 -154(3) . . . . ?
O23 Fe1 O31 C31 -66(3) . . . . ?
O13 Fe1 O31 C31 -157(12) . . . . ?
Fe1 O31 C31 C32 -15(5) . . . . ?
Fe1 O31 C31 C311 148(2) . . . . ?
C32 C31 C311 C316 -158(5) . . . . ?
O31 C31 C311 C316 41(5) . . . . ?
C32 C31 C311 C312 -14(6) . . . . ?
O31 C31 C311 C312 -175(3) . . . . ?
C316 C311 C312 C313 -30(6) . . . . ?
C31 C311 C312 C313 -177(4) . . . . ?
C311 C312 C313 C314 6(6) . . . . ?
C312 C313 C314 C315 10(7) . . . . ?
C312 C313 C314 Br31 -177(3) . . . . ?
C313 C314 C315 C316 -4(8) . . . . ?
Br31 C314 C315 C316 -177(4) . . . . ?
C312 C311 C316 C315 36(7) . . . . ?
C31 C311 C316 C315 -179(5) . . . . ?
C314 C315 C316 C311 -21(8) . . . . ?
O31 C31 C32 C33 -9(6) . . . . ?
C311 C31 C32 C33 -168(3) . . . . ?
C31 C32 C33 O33 17(6) . . . . ?
C31 C32 C33 C34 -169(4) . . . . ?
C34 C33 O33 Fe1 -173.0(18) . . . . ?
C32 C33 O33 Fe1 1(4) . . . . ?
O11 Fe1 O33 C33 -107(2) . . . . ?
O21 Fe1 O33 C33 4(5) . . . . ?
O23 Fe1 O33 C33 77(2) . . . . ?
O13 Fe1 O33 C33 164(2) . . . . ?
O31 Fe1 O33 C33 -16(2) . . . . ?
O33 C33 C34 O34 -162(2) . . . . ?
C32 C33 C34 O34 24(4) . . . . ?
O33 C33 C34 C35 84(3) . . . . ?
C32 C33 C34 C35 -90(4) . . . . ?
C33 C34 O34 C39 -153(3) . . . . ?
C35 C34 O34 C39 -32(4) . . . . ?
C34 O34 C39 C39A 120(4) . . . . ?
C34 O34 C39 C39B -93(4) . . . . ?
C34 O34 C39 O35 12(4) . . . . ?
C39A C39 O35 C35 -98(4) . . . . ?
O34 C39 O35 C35 13(4) . . . . ?
C39B C39 O35 C35 130(3) . . . . ?
C39 O35 C35 C36 -160(3) . . . . ?
C39 O35 C35 C34 -31(3) . . . . ?
C33 C34 C35 C36 -86(4) . . . . ?
O34 C34 C35 C36 153(3) . . . . ?
C33 C34 C35 O35 157(3) . . . . ?
O34 C34 C35 O35 35(3) . . . . ?
O35 C35 C36 O36 -147(3) . . . . ?
C34 C35 C36 O36 98(4) . . . . ?
O35 C35 C36 C37 51(5) . . . . ?
C34 C35 C36 C37 -64(5) . . . . ?
C37 C36 O36 Fe2 -13(5) . . . . ?
C35 C36 O36 Fe2 -175.1(19) . . . . ?
O16 Fe2 O36 C36 83(3) . . . . ?
O28 Fe2 O36 C36 -102(3) . . . . ?
O26 Fe2 O36 C36 173(3) . . . . ?
O38 Fe2 O36 C36 -4(3) . . . . ?
O18 Fe2 O36 C36 -28(9) . . . . ?
O36 C36 C37 C38 23(6) . . . . ?
C35 C36 C37 C38 -178(3) . . . . ?
C36 C37 C38 O38 -10(7) . . . . ?
C36 C37 C38 C381 178(3) . . . . ?
C37 C38 O38 Fe2 -12(6) . . . . ?
C381 C38 O38 Fe2 160(2) . . . . ?
O16 Fe2 O38 C38 -79(3) . . . . ?
O28 Fe2 O38 C38 107(3) . . . . ?
O36 Fe2 O38 C38 16(3) . . . . ?
O26 Fe2 O38 C38 -17(11) . . . . ?
O18 Fe2 O38 C38 -167(3) . . . . ?
O38 C38 C381 C386 -39(4) . . . . ?
C37 C38 C381 C386 134(4) . . . . ?
O38 C38 C381 C382 148(3) . . . . ?
C37 C38 C381 C382 -39(5) . . . . ?
C386 C381 C382 C383 12(5) . . . . ?
C38 C381 C382 C383 -176(3) . . . . ?
C381 C382 C383 C384 -7(4) . . . . ?
C382 C383 C384 C385 5(6) . . . . ?
C382 C383 C384 Br38 -180(2) . . . . ?
C383 C384 C385 C386 -4(6) . . . . ?
Br38 C384 C385 C386 -180(2) . . . . ?
C382 C381 C386 C385 -12(5) . . . . ?
C38 C381 C386 C385 176(3) . . . . ?
C384 C385 C386 C381 7(5) . . . . ?
